data_2009054
loop_
_publ_author_name
'Harrison, William T. A.'

_publ_section_title
;
 A potassium zinc phosphate hydrate, KZn(HPO~4~)(H~2~PO~4~)^.^H~2~O
;
_journal_issue 10
_journal_name_full 'Acta Crystallographica Section C'
_journal_page_first IUC9900112
_journal_paper_doi 10.1107/S0108270199098790
_journal_volume 55
_journal_year 1999
_chemical_formula_iupac 'K Zn (H P O4) (H2 P O4), H2 O  '
_chemical_formula_moiety ' (K), (Zn), (H P O4), (H2 P O4), H2 O  '
_chemical_formula_sum 'H5 K O9 P2 Zn'
_chemical_formula_weight 315.47
_chemical_melting_point 'decomposes before melting'
_chemical_name_systematic
;
?
;
_space_group_IT_number 2
_symmetry_cell_setting triclinic
_symmetry_space_group_name_Hall '-P 1'
_symmetry_space_group_name_H-M 'P -1'
_audit_creation_method CRYSTALS_ver_07-07-97
_cell_angle_alpha 64.561(14)
_cell_angle_beta 84.822(14)
_cell_angle_gamma 72.443(13)
_cell_formula_units_Z 2
_cell_length_a 7.6438(13)
_cell_length_b 7.8480(9)
_cell_length_c 7.9642(15)
_cell_measurement_reflns_used 39
_cell_measurement_temperature 298
_cell_measurement_theta_max 12.4
_cell_measurement_theta_min 5.1
_cell_volume 410.91(13)
_computing_cell_refinement 'P4 Software'
_computing_data_collection 'P4 Software (Siemens, 1995)'
_computing_data_reduction 'P4 Software'
_computing_molecular_graphics 'ORTEP-3 (Farrugia, 1997)'
_computing_publication_material CRYSTALS
_computing_structure_refinement 'CRYSTALS (Watkin et al., 1996)'
_computing_structure_solution 'SHELXS86 (Sheldrick, 1985)'
_diffrn_ambient_temperature 298
_diffrn_measurement_device_type 'Siemens P4'
_diffrn_measurement_method \q/2\q
_diffrn_radiation_type MoK\a
_diffrn_radiation_wavelength 0.71073
_diffrn_reflns_av_R_equivalents 0.02
_diffrn_reflns_limit_h_max 11
_diffrn_reflns_limit_h_min -1
_diffrn_reflns_limit_k_max 12
_diffrn_reflns_limit_k_min -10
_diffrn_reflns_limit_l_max 12
_diffrn_reflns_limit_l_min -12
_diffrn_reflns_number 3360
_diffrn_reflns_theta_max 32.50
_diffrn_reflns_theta_min 1.00
_diffrn_standards_decay_% 0.00
_diffrn_standards_interval_count 100
_diffrn_standards_interval_time 0
_diffrn_standards_number 3
_exptl_absorpt_coefficient_mu 3.91
_exptl_absorpt_correction_T_max 0.376
_exptl_absorpt_correction_T_min 0.267
_exptl_absorpt_correction_type '\y scan'
_exptl_absorpt_process_details '(North et al., 1968)'
_exptl_crystal_colour colourless
_exptl_crystal_density_diffrn 2.55
_exptl_crystal_density_meas ?
_exptl_crystal_description rhomb
_exptl_crystal_F_000 312
_exptl_crystal_size_max 0.45
_exptl_crystal_size_mid 0.25
_exptl_crystal_size_min 0.25
_refine_diff_density_max 0.81
_refine_diff_density_min -0.52
_refine_ls_extinction_coef 64(3)
_refine_ls_extinction_method 'Larson (1967)'
_refine_ls_goodness_of_fit_ref 0.881
_refine_ls_hydrogen_treatment refU
_refine_ls_matrix_type full
_refine_ls_number_parameters 120
_refine_ls_number_reflns 2625
_refine_ls_R_factor_gt 0.024
_refine_ls_shift/su_max 0.0003
_refine_ls_structure_factor_coef F
_refine_ls_weighting_details
;
Chebychev polynomial with 3 parameters (Carruthers & Watkin, 1979) of
0.887, 1.13, 0.350
;
_refine_ls_weighting_scheme calc
_refine_ls_wR_factor_ref 0.032
_reflns_number_gt 2625
_reflns_number_total 2801
_reflns_threshold_expression I>\s(I)
_cod_data_source_file qa0161.cif
_cod_data_source_block global
_cod_depositor_comments
;
The following automatic conversions were performed:
'_symmetry_cell_setting' value 'Triclinic' changed to 'triclinic'
according to '/home/saulius/struct/CIF-dictionaries/cif_core.dic'
dictionary named 'cif_core.dic' version 2.4.1 from 2010-06-29.

Automatic conversion script
Id: cif_fix_enum 1527 2010-12-29 10:47:43Z saulius 

The following automatic conversions were performed:

'_symmetry_cell_setting' value 'Triclinic' changed to 'triclinic'
according to /home/saulius/struct/CIF-dictionaries/cif_core.dic
dictionary named 'cif_core.dic' version 2.4.1 from 2010-06-29.

Automatic conversion script
Id: cif_fix_values 1715 2011-07-08 13:25:40Z adriana 

The following automatic conversions were performed:

'_exptl_crystal_density_meas' value 'not measured' was changed to '?'
- the value is perceived as not measured.

Automatic conversion script
Id: cif_fix_values 3008 2015-01-20 13:52:24Z robertas 
;
_cod_original_cell_volume 410.9
_cod_original_formula_sum ' H5 K O9 P2 Zn '
_cod_database_code 2009054

loop_
_symmetry_equiv_pos_as_xyz
x,y,z
-x,-y,-z

loop_
_atom_site_aniso_label
_atom_site_aniso_U_11
_atom_site_aniso_U_22
_atom_site_aniso_U_33
_atom_site_aniso_U_12
_atom_site_aniso_U_13
_atom_site_aniso_U_23
K1 .0300(2) .0248(2) .0328(2) -.00740(16) -.00078(17) -.00790(17)
Zn1 .01320(10) .01390(10) .01630(10) -.00343(6) .00088(6) -.00575(7)
P1 .01187(18) .01166(17) .01507(17) -.00331(13) .00090(13) -.00357(13)
P2 .01294(18) .01433(18) .01299(17) -.00404(13) -.00084(13) -.00622(13)
O1 .0261(7) .0198(6) .0181(6) -.0082(5) -.0098(5) -.0039(5)
O2 .0304(7) .0294(7) .0212(6) -.0196(6) .0038(5) -.0105(5)
O3 .0257(7) .0262(7) .0245(6) -.0128(5) .0109(5) -.0167(5)
O4 .0180(6) .0152(6) .0255(6) -.0031(4) -.0052(5) .0004(5)
O5 .0215(6) .0171(6) .0168(5) -.0084(5) .0048(4) -.0054(4)
O6 .0199(6) .0205(6) .0287(7) .0034(5) -.0088(5) -.0137(5)
O7 .0212(6) .0227(6) .0301(7) -.0089(5) .0126(5) -.0143(5)
O8 .0237(7) .0211(6) .0298(7) -.0102(5) -.0078(5) -.0061(5)
O9 .0195(6) .0252(7) .0312(7) -.0096(5) .0045(5) -.0140(6)

loop_
_atom_site_label
_atom_site_fract_x
_atom_site_fract_y
_atom_site_fract_z
_atom_site_U_iso_or_equiv
_atom_site_thermal_displace_type
_atom_site_occupancy
K1 .13396(7) .77837(7) .22224(7) .0308 Uani 1.0000
Zn1 .25968(3) .23196(3) .03166(3) .0148 Uani 1.0000
P1 .07916(6) .67916(6) -.25893(6) .0137 Uani 1.0000
P2 .37796(6) .04800(6) -.25202(6) .0131 Uani 1.0000
O1 .2600(2) .0829(2) -.41399(19) .0217 Uani 1.0000
O2 .4799(2) .2129(2) -.3178(2) .0246 Uani 1.0000
O3 .2603(2) .0657(2) -.0915(2) .0227 Uani 1.0000
O4 .22950(19) .5044(2) -.1355(2) .0229 Uani 1.0000
O5 .16387(19) .80880(19) -.43469(18) .0187 Uani 1.0000
O6 .4765(2) .1525(2) .1846(2) .0234 Uani 1.0000
O7 .0341(2) .1974(2) .1623(2) .0237 Uani 1.0000
O8 -.0455(2) .5999(2) -.3363(2) .0250 Uani 1.0000
O9 .4321(2) .4389(2) .3156(2) .0241 Uani 1.0000
H1 .4705 .2786 -.4319 .047(4) Uiso 1.0000
H2 .19544 .89594 -.43182 .047(4) Uiso 1.0000
H3 -.1275 .6983 -.4140 .047(4) Uiso 1.0000
H4 .4458 .3460 .2849 .047(4) Uiso 1.0000
H5 .5250 .4810 .2682 .047(4) Uiso 1.0000

loop_
_atom_type_symbol
_atom_type_scat_dispersion_real
_atom_type_scat_dispersion_imag
_atom_type_scat_source
'Zn  ' 0.2220 1.4310 International_Tables_Vol_IV_Table_2.2B
'P   ' 0.0900 0.0950 International_Tables_Vol_IV_Table_2.2B
'O   ' 0.0080 0.0060 International_Tables_Vol_IV_Table_2.2B
'K   ' 0.1790 0.2500 International_Tables_Vol_IV_Table_2.2B
'H   ' 0.0000 0.0000 International_Tables_Vol_IV_Table_2.2B

loop_
_geom_angle_atom_site_label_1
_geom_angle_atom_site_label_2
_geom_angle_atom_site_label_3
_geom_angle_site_symmetry_1
_geom_angle_site_symmetry_3
_geom_angle
_geom_angle_publ_flag
O2 K1 O3 2_665 1_565 69.32(4) yes
O2 K1 O3 2_665 2_565 157.96(4) yes
O3 K1 O3 1_565 2_565 96.52(4) yes
O2 K1 O5 2_665 1_556 64.51(4) yes
O3 K1 O5 1_565 1_556 113.19(4) yes
O3 K1 O5 2_565 1_556 109.10(4) yes
O2 K1 O7 2_665 1_565 81.36(4) yes
O3 K1 O7 1_565 1_565 58.68(4) yes
O3 K1 O7 2_565 1_565 76.77(4) yes
O5 K1 O7 1_556 1_565 68.81(4) yes
O2 K1 O8 2_665 2_565 121.66(4) yes
O3 K1 O8 1_565 2_565 140.72(5) yes
O3 K1 O8 2_565 2_565 80.09(4) yes
O5 K1 O8 1_556 2_565 104.68(4) yes
O7 K1 O8 1_565 2_565 151.89(5) yes
O2 K1 O9 2_665 . 60.69(4) yes
O3 K1 O9 1_565 . 102.64(5) yes
O3 K1 O9 2_565 . 141.00(5) yes
O5 K1 O9 1_556 . 94.12(4) yes
O7 K1 O9 1_565 . 142.02(5) yes
O8 K1 O9 2_565 . 63.58(4) yes
O3 Zn1 O4 . . 114.11(7) yes
O3 Zn1 O6 . . 115.24(6) yes
O4 Zn1 O6 . . 105.25(6) yes
O3 Zn1 O7 . . 94.72(6) yes
O4 Zn1 O7 . . 111.18(6) yes
O6 Zn1 O7 . . 116.53(7) yes
O4 P1 O5 . . 109.35(8) yes
O4 P1 O7 . 2_565 113.67(9) yes
O5 P1 O7 . 2_565 110.36(8) yes
O4 P1 O8 . . 107.64(8) yes
O5 P1 O8 . . 104.50(8) yes
O7 P1 O8 2_565 . 110.89(9) yes
O1 P2 O2 . . 109.07(8) yes
O1 P2 O3 . . 111.19(9) yes
O2 P2 O3 . . 106.75(8) yes
O1 P2 O6 . 2_655 111.36(8) yes
O2 P2 O6 . 2_655 108.04(9) yes
O3 P2 O6 . 2_655 110.26(9) yes
P2 O2 H1 . . 112.43(6) no
Zn1 O3 P2 . . 126.98(9) yes
Zn1 O4 P1 . . 137.66(9) yes
P1 O5 H2 . . 118.65(5) no
Zn1 O6 P2 . 2_655 125.82(9) yes
Zn1 O7 P1 . 2_565 125.85(9) yes
P1 O8 H3 . . 109.11(6) no
H4 O9 H5 . . 102.459 no

loop_
_geom_bond_atom_site_label_1
_geom_bond_atom_site_label_2
_geom_bond_site_symmetry_1
_geom_bond_site_symmetry_2
_geom_bond_distance
_geom_bond_publ_flag
K1 O2 . 2_665 3.1418(16) yes
K1 O3 . 1_565 2.8808(15) yes
K1 O3 . 2_565 2.9854(16) yes
K1 O5 . 1_556 2.8777(14) yes
K1 O7 . 1_565 2.9711(15) yes
K1 O8 . 2_565 2.9793(15) yes
K1 O9 . . 2.7905(16) yes
Zn1 O3 . . 1.9386(14) yes
Zn1 O4 . . 1.9258(13) yes
Zn1 O6 . . 1.9254(14) yes
Zn1 O7 . . 1.9610(14) yes
P1 O4 . . 1.5043(14) yes
P1 O5 . . 1.5569(13) yes
P1 O7 . 2_565 1.5148(14) yes
P1 O8 . . 1.5713(15) yes
P2 O1 . . 1.5197(13) yes
P2 O2 . . 1.5837(15) yes
P2 O3 . . 1.5272(14) yes
P2 O6 . 2_655 1.5256(14) yes
O2 H1 . . .827 no
O5 H2 . . .800 no
O8 H3 . . .860 no
O9 H4 . . .839 no
O9 H5 . . .861 no

loop_
_geom_hbond_atom_site_label_D
_geom_hbond_atom_site_label_H
_geom_hbond_atom_site_label_A
_geom_hbond_site_symmetry_A
_geom_hbond_distance_DH
_geom_hbond_distance_HA
_geom_hbond_distance_DA
_geom_hbond_angle_DHA
O2 H1 O9 1_554 0.83 1.85 2.675(2) 175
O5 H2 O1 1_565 0.80 1.75 2.545(2) 177
O8 H3 O1 2_564 0.86 1.74 2.591(2) 169
O9 H4 O6 . 0.84 1.95 2.783(2) 174
O9 H5 O4 2_665 0.86 2.08 2.902(2) 160
